data_4334623
loop_
_publ_author_name
'Flavia Pop'
'Fran\,cois Riob\'e'
'Sabine Seifert'
'Thomas Cauchy'
'Jie Ding'
'Nathalie Dupont'
'Andreas Hauser'
'Marius Koch'
'Narcis Avarvari'

_publ_section_title
;
 Tetrathiafulvalene-1,3,5-triazines as (Multi)Donor-Acceptor Systems with
 Tunable Charge Transfer: Structural, Photophysical, and Theoretical
 Investigations
;
_journal_name_full 'Inorganic Chemistry'
_journal_page_first 5023
_journal_page_last 5034
_journal_paper_doi 10.1021/ic3027336
_journal_volume 52
_journal_year 2013
_chemical_formula_moiety 'C9 H3 Cl2 N3 S4'
_chemical_formula_sum 'C9 H3 Cl2 N3 S4'
_chemical_formula_weight 352.28
_chemical_name_common TTF-dichloro-1,3,5-triazine
_chemical_name_systematic
;
 ?
;
_space_group_IT_number 14
_symmetry_cell_setting monoclinic
_symmetry_space_group_name_Hall '-P 2ybc'
_symmetry_space_group_name_H-M 'P 1 21/c 1'
_atom_sites_solution_hydrogens geom
_atom_sites_solution_primary direct
_atom_sites_solution_secondary difmap
_audit_creation_method SHELXL-97
_cell_angle_alpha 90.00
_cell_angle_beta 98.775(5)
_cell_angle_gamma 90.00
_cell_formula_units_Z 4
_cell_length_a 7.4123(6)
_cell_length_b 7.6587(3)
_cell_length_c 23.2899(16)
_cell_measurement_reflns_used 20169
_cell_measurement_temperature 293(2)
_cell_measurement_theta_max 27.50
_cell_measurement_theta_min 2.65
_cell_volume 1306.66(15)
_computing_cell_refinement 'Dirax/lsq (Duisenberg & Schreurs, 1989-2000)'
_computing_data_collection KappaCCD
_computing_data_reduction 'Denzo and Scalepak'
_computing_structure_refinement 'SHELXL-97 (Sheldrick, 1997)'
_computing_structure_solution 'SHELXS-97 (Sheldrick, 1997)'
_diffrn_ambient_temperature 293(2)
_diffrn_measured_fraction_theta_full 0.997
_diffrn_measured_fraction_theta_max 0.997
_diffrn_measurement_device_type area_detector
_diffrn_measurement_method CCD
_diffrn_radiation_monochromator graphite
_diffrn_radiation_source 'fine-focus sealed tube'
_diffrn_radiation_type MoK\a
_diffrn_radiation_wavelength 0.71073
_diffrn_reflns_av_R_equivalents 0.0789
_diffrn_reflns_av_sigmaI/netI 0.0593
_diffrn_reflns_limit_h_max 9
_diffrn_reflns_limit_h_min -9
_diffrn_reflns_limit_k_max 9
_diffrn_reflns_limit_k_min -9
_diffrn_reflns_limit_l_max 30
_diffrn_reflns_limit_l_min -30
_diffrn_reflns_number 20169
_diffrn_reflns_theta_full 27.50
_diffrn_reflns_theta_max 27.50
_diffrn_reflns_theta_min 3.76
_exptl_absorpt_coefficient_mu 1.117
_exptl_absorpt_correction_T_max 1
_exptl_absorpt_correction_T_min 0.740110
_exptl_absorpt_correction_type multi-scan
_exptl_absorpt_process_details sadabs
_exptl_crystal_colour blue
_exptl_crystal_density_diffrn 1.791
_exptl_crystal_description prism
_exptl_crystal_F_000 704
_exptl_crystal_size_max 0.24
_exptl_crystal_size_mid 0.18
_exptl_crystal_size_min 0.04
_refine_diff_density_max 0.301
_refine_diff_density_min -0.323
_refine_diff_density_rms 0.068
_refine_ls_extinction_method none
_refine_ls_goodness_of_fit_ref 1.031
_refine_ls_hydrogen_treatment constr
_refine_ls_matrix_type full
_refine_ls_number_parameters 163
_refine_ls_number_reflns 2991
_refine_ls_number_restraints 0
_refine_ls_restrained_S_all 1.031
_refine_ls_R_factor_all 0.0946
_refine_ls_R_factor_gt 0.0437
_refine_ls_shift/su_max 0.000
_refine_ls_shift/su_mean 0.000
_refine_ls_structure_factor_coef Fsqd
_refine_ls_weighting_details 'calc w=1/[\s^2^(Fo^2^)+(0.0260P)^2^+0.6217P] where P=(Fo^2^+2Fc^2^)/3'
_refine_ls_weighting_scheme calc
_refine_ls_wR_factor_gt 0.0736
_refine_ls_wR_factor_ref 0.0861
_reflns_number_gt 1877
_reflns_number_total 2991
_reflns_threshold_expression >2sigma(I)
_cod_data_source_file ic3027336_si_002_1.cif
_cod_data_source_block 3a
_cod_database_code 4334623

loop_
_symmetry_equiv_pos_as_xyz
'x, y, z'
'-x, y+1/2, -z+1/2'
'-x, -y, -z'
'x, -y-1/2, z-1/2'

loop_
_atom_site_label
_atom_site_type_symbol
_atom_site_fract_x
_atom_site_fract_y
_atom_site_fract_z
_atom_site_U_iso_or_equiv
_atom_site_adp_type
_atom_site_occupancy
_atom_site_symmetry_multiplicity
_atom_site_calc_flag
_atom_site_refinement_flags
S1 S 0.15889(10) 0.80609(10) -0.00323(3) 0.0414(2) Uani 1 1 d .
S2 S -0.03345(10) 0.77599(11) 0.09920(3) 0.0452(2) Uani 1 1 d .
S3 S 0.50019(10) 0.98966(11) 0.07609(3) 0.0447(2) Uani 1 1 d .
S4 S 0.32070(11) 0.95368(11) 0.18028(3) 0.0494(2) Uani 1 1 d .
Cl2 Cl -0.58574(11) 0.45389(12) -0.14601(4) 0.0629(3) Uani 1 1 d .
Cl1 Cl -0.00497(12) 0.66119(14) -0.22285(4) 0.0677(3) Uani 1 1 d .
C2 C -0.1469(4) 0.7062(4) 0.03341(12) 0.0408(7) Uani 1 1 d .
H2 H -0.2641 0.6603 0.0304 0.049 Uiso 1 1 calc R
N2 N -0.2851(3) 0.5581(3) -0.17815(11) 0.0463(6) Uani 1 1 d .
C7 C -0.1430(4) 0.6640(4) -0.07134(12) 0.0364(7) Uani 1 1 d .
N3 N -0.3106(3) 0.5912(3) -0.07836(11) 0.0419(6) Uani 1 1 d .
N1 N -0.0432(3) 0.6905(3) -0.11440(10) 0.0402(6) Uani 1 1 d .
C9 C -0.3694(4) 0.5445(4) -0.13192(14) 0.0437(8) Uani 1 1 d .
C4 C 0.3071(4) 0.9192(4) 0.10491(12) 0.0358(7) Uani 1 1 d .
C1 C -0.0632(4) 0.7192(4) -0.01373(13) 0.0363(7) Uani 1 1 d .
C3 C 0.1639(4) 0.8448(4) 0.07140(11) 0.0341(7) Uani 1 1 d .
C6 C 0.5350(4) 1.0526(4) 0.18795(14) 0.0532(9) Uani 1 1 d .
H6 H 0.5917 1.0930 0.2239 0.064 Uiso 1 1 calc R
C8 C -0.1241(4) 0.6336(4) -0.16543(13) 0.0432(8) Uani 1 1 d .
C5 C 0.6142(4) 1.0684(4) 0.14116(14) 0.0497(8) Uani 1 1 d .
H5 H 0.7283 1.1205 0.1432 0.060 Uiso 1 1 calc R

loop_
_atom_site_aniso_label
_atom_site_aniso_U_11
_atom_site_aniso_U_22
_atom_site_aniso_U_33
_atom_site_aniso_U_23
_atom_site_aniso_U_13
_atom_site_aniso_U_12
S1 0.0396(4) 0.0541(5) 0.0316(4) -0.0035(4) 0.0085(3) -0.0051(4)
S2 0.0429(5) 0.0583(5) 0.0365(4) 0.0009(4) 0.0130(3) -0.0023(4)
S3 0.0394(4) 0.0586(5) 0.0369(4) -0.0017(4) 0.0084(3) -0.0026(4)
S4 0.0578(5) 0.0621(6) 0.0291(4) -0.0002(4) 0.0091(4) 0.0026(4)
Cl2 0.0439(5) 0.0697(6) 0.0715(6) 0.0047(5) -0.0030(4) -0.0123(4)
Cl1 0.0595(6) 0.1032(8) 0.0423(5) -0.0140(5) 0.0140(4) -0.0093(5)
C2 0.0340(16) 0.0423(18) 0.0457(18) -0.0013(15) 0.0051(14) -0.0002(14)
N2 0.0434(16) 0.0523(17) 0.0411(15) -0.0054(13) -0.0004(13) -0.0038(13)
C7 0.0389(17) 0.0314(16) 0.0385(17) -0.0008(13) 0.0043(14) 0.0068(13)
N3 0.0370(14) 0.0410(15) 0.0471(16) 0.0007(12) 0.0038(12) 0.0017(12)
N1 0.0392(14) 0.0436(15) 0.0374(14) -0.0050(12) 0.0043(11) 0.0002(12)
C9 0.0375(17) 0.0373(18) 0.053(2) -0.0017(15) -0.0033(15) 0.0033(14)
C4 0.0388(16) 0.0396(17) 0.0300(15) 0.0012(13) 0.0082(13) 0.0066(14)
C1 0.0316(15) 0.0353(16) 0.0419(17) 0.0012(14) 0.0057(13) 0.0055(13)
C3 0.0382(16) 0.0366(17) 0.0292(15) 0.0017(13) 0.0102(13) 0.0041(13)
C6 0.053(2) 0.065(2) 0.0365(18) -0.0080(16) -0.0096(16) 0.0022(17)
C8 0.0446(19) 0.0467(19) 0.0382(17) -0.0080(15) 0.0059(15) 0.0049(15)
C5 0.0378(18) 0.060(2) 0.048(2) -0.0058(17) -0.0018(15) -0.0024(15)

loop_
_atom_type_symbol
_atom_type_description
_atom_type_scat_dispersion_real
_atom_type_scat_dispersion_imag
_atom_type_scat_source
C C 0.0033 0.0016 'International Tables Vol C Tables 4.2.6.8 and 6.1.1.4'
H H 0.0000 0.0000 'International Tables Vol C Tables 4.2.6.8 and 6.1.1.4'
Cl Cl 0.1484 0.1585 'International Tables Vol C Tables 4.2.6.8 and 6.1.1.4'
N N 0.0061 0.0033 'International Tables Vol C Tables 4.2.6.8 and 6.1.1.4'
S S 0.1246 0.1234 'International Tables Vol C Tables 4.2.6.8 and 6.1.1.4'

loop_
_geom_angle_atom_site_label_1
_geom_angle_atom_site_label_2
_geom_angle_atom_site_label_3
_geom_angle
C3 S1 C1 94.57(13)
C2 S2 C3 94.93(14)
C5 S3 C4 95.16(15)
C6 S4 C4 94.58(15)
C1 C2 S2 118.8(2)
C8 N2 C9 112.0(3)
N1 C7 N3 124.8(3)
N1 C7 C1 117.0(3)
N3 C7 C1 118.2(3)
C9 N3 C7 113.3(3)
C8 N1 C7 113.2(2)
N3 C9 N2 128.5(3)
N3 C9 Cl2 117.0(2)
N2 C9 Cl2 114.5(2)
C3 C4 S3 121.7(2)
C3 C4 S4 124.2(2)
S3 C4 S4 114.11(17)
C2 C1 C7 124.2(3)
C2 C1 S1 116.9(2)
C7 C1 S1 118.8(2)
C4 C3 S1 122.8(2)
C4 C3 S2 122.5(2)
S1 C3 S2 114.70(16)
C5 C6 S4 117.9(2)
N2 C8 N1 128.2(3)
N2 C8 Cl1 115.6(2)
N1 C8 Cl1 116.2(2)
C6 C5 S3 118.2(3)

loop_
_geom_bond_atom_site_label_1
_geom_bond_atom_site_label_2
_geom_bond_distance
S1 C3 1.758(3)
S1 C1 1.758(3)
S2 C2 1.717(3)
S2 C3 1.768(3)
S3 C5 1.727(3)
S3 C4 1.756(3)
S4 C6 1.745(3)
S4 C4 1.763(3)
Cl2 C9 1.732(3)
Cl1 C8 1.724(3)
C2 C1 1.345(4)
N2 C8 1.318(4)
N2 C9 1.329(4)
C7 N1 1.349(3)
C7 N3 1.349(4)
C7 C1 1.444(4)
N3 C9 1.307(4)
N1 C8 1.321(4)
C4 C3 1.344(4)
C6 C5 1.319(4)
